data_7221329
loop_
_publ_author_name
'Berroth, K.'
'Mattausch, H.J.'
'Simon, A.'

_publ_section_title
;
 Neue reduzierte Halogenide der Lanthanoide mit kondensierten Clustern:
 Tb6 Br7 und Er6 I7
;
_journal_name_full
;
Zeitschrift fuer Naturforschung, Teil B. Anorganische Chemie, Organische 
Chemie (33,1978-41,1986)
;
_journal_page_first 626
_journal_page_last 630
_journal_volume 35
_journal_year 1980
_chemical_formula_sum 'Br7 Tb6'
_chemical_name_systematic 'Tb6 Br7'
_space_group_IT_number 12
_symmetry_space_group_name_Hall '-C 2y'
_symmetry_space_group_name_H-M 'C 1 2/m 1'
_cell_angle_alpha 90
_cell_angle_beta 124.59
_cell_angle_gamma 90
_cell_formula_units_Z 2
_cell_length_a 20.571
_cell_length_b 3.793
_cell_length_c 11.8
_cell_volume 757.957
_citation_journal_id_ASTM ZNBAD2
_cod_data_source_file Berroth_ZNBAD2_1980_977.cif
_cod_data_source_block Br7Tb6
_cod_original_cell_volume 757.9566
_cod_database_code 7221329

loop_
_symmetry_equiv_pos_as_xyz
x,y,z
-x,y,-z
-x,-y,-z
x,-y,z
x+1/2,y+1/2,z
-x+1/2,y+1/2,-z
-x+1/2,-y+1/2,-z
x+1/2,-y+1/2,z

loop_
_atom_site_label
_atom_site_type_symbol
_atom_site_fract_x
_atom_site_fract_y
_atom_site_fract_z
_atom_site_occupancy
_atom_site_U_iso_or_equiv
Br1 Br-1 0.3958 0 0.9465 1 0.0
Br2 Br-1 0.1638 0 0.8367 1 0.0
Tb3 Tb+1 0.1305 0 0.5777 1 0.0
Tb2 Tb+1 0.3171 0 0.6415 1 0.0
Tb1 Tb+1 0.7736 0 0.8469 1 0.0
Br4 Br-1 0.5 0 0.5 1 0.0
Br3 Br-1 0.0524 0 0.2701 1 0.0
